data_4300970
loop_
_publ_author_name
'Kurmoo, Mohamedally'
'Estourn\`es, Claude'
'Oka, Yoshimi'
'Kumagai, Hitoshi'
'Inoue, Katsuya'

_publ_section_title
;
 Knotted Network Consisting of 3-Threads and a Zwitterionic One-Dimensional
 Polymorphs of trans-3-(3-Pyridyl)acrylate of Cobalt and Nickel,
 MII(C8H6NO2)2(H2O)2
;
_journal_coden_ASTM INOCAJ
_journal_issue 2
_journal_name_full 'Inorganic Chemistry'
_journal_page_first 217
_journal_page_last 224
_journal_paper_doi 10.1021/ic0488536
_journal_volume 44
_journal_year 2005
_chemical_formula_moiety 'C16 H16 H16 H16 N2 O6 Ni '
_chemical_formula_sum 'C16 H48 N2 Ni O6'
_chemical_formula_weight 391.01
_space_group_IT_number 2
_symmetry_cell_setting triclinic
_symmetry_Int_Tables_number 2
_symmetry_space_group_name_Hall '-P 1'
_symmetry_space_group_name_H-M 'P -1'
_cell_angle_alpha 66.53(2)
_cell_angle_beta 81.18(2)
_cell_angle_gamma 84.64(2)
_cell_formula_units_Z 2
_cell_length_a 7.657(8)
_cell_length_b 9.687(10)
_cell_length_c 12.04(1)
_cell_measurement_temperature 273.2
_cell_volume 809(1)
_exptl_crystal_density_diffrn 1.605
_cod_original_formula_sum 'C16 H16 H16 H16 N2 O6 Ni '
_cod_database_code 4300970

loop_
_symmetry_equiv_pos_as_xyz
x,y,z
-x,-y,-z

loop_
_atom_site_label
_atom_site_type_symbol
_atom_site_fract_x
_atom_site_fract_y
_atom_site_fract_z
_atom_site_U_iso_or_equiv
_atom_site_adp_type
_atom_site_occupancy
_atom_site_calc_flag
_atom_site_refinement_flags
_atom_site_disorder_assembly
_atom_site_disorder_group
Ni(1) Ni 0.12033(5) 0.15829(3) 0.26242(3) 0.0267(1) Uani 1.00 d . . .
O(1) O 0.6884(4) -0.5346(3) 0.2652(2) 0.0513(7) Uani 1.00 d . . .
O(2) O 0.8986(3) -0.4081(2) 0.1192(2) 0.0398(6) Uani 1.00 d . . .
O(3) O 0.0446(3) -0.0170(2) 0.2126(2) 0.0335(6) Uani 1.00 d . . .
O(4) O 0.1396(3) -0.0737(2) 0.3906(2) 0.0313(6) Uani 1.00 d . . .
O(5) O -0.1418(3) 0.1830(2) 0.3523(2) 0.0342(6) Uani 1.00 d . . .
O(6) O 0.0705(3) 0.3481(2) 0.1197(2) 0.0365(6) Uani 1.00 d . . .
N(1) N 0.3882(3) 0.1468(3) 0.1679(2) 0.0283(6) Uani 1.00 d . . .
N(2) N 0.2199(3) 0.2570(3) 0.3687(2) 0.0298(6) Uani 1.00 d . . .
C(1) C 0.4641(4) 0.0205(3) 0.1618(3) 0.0275(7) Uani 1.00 d . . .
C(2) C 0.6347(4) 0.0085(3) 0.1060(3) 0.0296(7) Uani 1.00 d . . .
C(3) C 0.7295(4) 0.1409(3) 0.0498(3) 0.0371(8) Uani 1.00 d . . .
C(4) C 0.6522(5) 0.2765(4) 0.0538(4) 0.0449(9) Uani 1.00 d . . .
C(5) C 0.4836(4) 0.2724(3) 0.1140(3) 0.0376(8) Uani 1.00 d . . .
C(6) C 0.7177(4) -0.1356(3) 0.1104(3) 0.0324(8) Uani 1.00 d . . .
C(7) C 0.6503(4) -0.2701(3) 0.1701(3) 0.0312(8) Uani 1.00 d . . .
C(8) C 0.7511(4) -0.4158(3) 0.1868(3) 0.0327(8) Uani 1.00 d . . .
C(9) C 0.1823(4) 0.4015(3) 0.3526(3) 0.0278(7) Uani 1.00 d . . .
C(10) C 0.2373(4) 0.4653(3) 0.4273(3) 0.0246(7) Uani 1.00 d . . .
C(11) C 0.3356(4) 0.3727(3) 0.5213(3) 0.0334(8) Uani 1.00 d . . .
C(12) C 0.3764(5) 0.2252(3) 0.5350(3) 0.0406(9) Uani 1.00 d . . .
C(13) C 0.3148(5) 0.1710(3) 0.4584(3) 0.0385(9) Uani 1.00 d . . .
C(14) C 0.1971(4) 0.6228(3) 0.4106(3) 0.0276(7) Uani 1.00 d . . .
C(15) C 0.1071(4) 0.7232(3) 0.3277(3) 0.0292(7) Uani 1.00 d . . .
C(16) C 0.0922(4) -0.1145(3) 0.3108(3) 0.0263(7) Uani 1.00 d . . .
H(1) H 0.4023 -0.0577 0.1993 0.0253 Uiso 1.00 calc . . .
H(2) H 0.8490 0.1484 0.0002 0.0253 Uiso 1.00 calc . . .
H(3) H 0.7418 0.3799 0.0027 0.0253 Uiso 1.00 calc . . .
H(4) H 0.4221 0.3784 0.1187 0.0253 Uiso 1.00 calc . . .
H(5) H 0.8429 -0.1226 0.0746 0.0253 Uiso 1.00 calc . . .
H(6) H 0.5818 -0.2918 0.1958 0.0253 Uiso 1.00 calc . . .
H(7) H 0.1211 0.4688 0.2788 0.0253 Uiso 1.00 calc . . .
H(8) H 0.3680 0.4212 0.5704 0.0253 Uiso 1.00 calc . . .
H(9) H 0.4506 0.1596 0.6089 0.0253 Uiso 1.00 calc . . .
H(10) H 0.3432 0.0666 0.4555 0.0253 Uiso 1.00 calc . . .
H(11) H 0.2285 0.6234 0.4601 0.0253 Uiso 1.00 calc . . .
H(12) H 0.0525 0.7044 0.2734 0.0253 Uiso 1.00 calc . . .
H(13) H -0.1971 0.2616 0.3282 0.0253 Uiso 1.00 calc . . .
H(14) H -0.1225 0.1608 0.4214 0.0253 Uiso 1.00 calc . . .
H(15) H -0.0002 0.4289 0.1321 0.0253 Uiso 1.00 calc . . .
H(16) H 0.1165 0.3550 0.0430 0.0253 Uiso 1.00 calc . . .

loop_
_atom_site_aniso_label
_atom_site_aniso_U_11
_atom_site_aniso_U_22
_atom_site_aniso_U_33
_atom_site_aniso_U_12
_atom_site_aniso_U_13
_atom_site_aniso_U_23
Ni(1) 0.0347(3) 0.0182(3) 0.0280(3) 0.0073(2) -0.0082(2) -0.0103(2)
O(1) 0.061(2) 0.027(1) 0.053(2) 0.018(1) 0.001(1) -0.009(1)
O(2) 0.048(1) 0.031(1) 0.034(1) 0.0159(9) 0.0010(10) -0.0129(9)
O(3) 0.042(1) 0.0220(10) 0.041(1) 0.0090(8) -0.0176(9) -0.0145(9)
O(4) 0.046(1) 0.0180(9) 0.032(1) 0.0029(8) -0.0060(9) -0.0124(8)
O(5) 0.039(1) 0.031(1) 0.031(1) 0.0095(9) -0.0060(9) -0.0112(9)
O(6) 0.052(1) 0.026(1) 0.024(1) 0.0216(9) -0.0060(9) -0.0065(8)
N(1) 0.031(1) 0.020(1) 0.034(1) 0.0040(9) -0.0036(10) -0.0116(10)
N(2) 0.042(1) 0.022(1) 0.031(1) 0.0063(9) -0.013(1) -0.0143(10)
C(1) 0.028(1) 0.021(1) 0.034(2) 0.0065(10) -0.005(1) -0.012(1)
C(2) 0.030(2) 0.027(1) 0.033(2) 0.008(1) -0.005(1) -0.013(1)
C(3) 0.027(1) 0.027(1) 0.046(2) 0.005(1) -0.001(1) -0.004(1)
C(4) 0.037(2) 0.026(2) 0.066(2) -0.001(1) -0.002(2) -0.014(2)
C(5) 0.034(2) 0.024(1) 0.054(2) 0.007(1) -0.004(1) -0.016(1)
C(6) 0.031(2) 0.029(1) 0.038(2) 0.011(1) -0.010(1) -0.014(1)
C(7) 0.029(1) 0.029(1) 0.034(2) 0.005(1) -0.001(1) -0.012(1)
C(8) 0.040(2) 0.030(2) 0.028(1) 0.015(1) -0.007(1) -0.014(1)
C(9) 0.035(2) 0.023(1) 0.029(1) 0.004(1) -0.009(1) -0.013(1)
C(10) 0.027(1) 0.022(1) 0.029(1) -0.0017(10) -0.003(1) -0.015(1)
C(11) 0.044(2) 0.028(1) 0.031(1) -0.001(1) -0.013(1) -0.013(1)
C(12) 0.057(2) 0.023(1) 0.043(2) 0.007(1) -0.026(2) -0.008(1)
C(13) 0.055(2) 0.018(1) 0.043(2) 0.012(1) -0.020(1) -0.011(1)
C(14) 0.030(1) 0.022(1) 0.033(1) -0.0054(10) -0.003(1) -0.013(1)
C(15) 0.036(2) 0.020(1) 0.037(2) 0.000(1) -0.010(1) -0.015(1)
C(16) 0.025(1) 0.022(1) 0.034(1) -0.0015(10) -0.003(1) -0.013(1)

loop_
_geom_bond_atom_site_label_1
_geom_bond_atom_site_label_2
_geom_bond_distance
_geom_bond_site_symmetry_1
_geom_bond_site_symmetry_2
_geom_bond_publ_flag
Ni(1) O(3) 2.163(2) . . yes
Ni(1) O(4) 2.168(2) . . yes
Ni(1) O(5) 2.170(3) . . yes
Ni(1) O(6) 2.008(2) . . yes
Ni(1) N(1) 2.204(3) . . yes
Ni(1) N(2) 2.132(2) . . yes
Ni(1) C(16) 2.492(3) . . yes
O(1) O(2) 2.229(4) . . yes
O(1) O(5) 2.783(3) . 1_645 yes
O(1) C(7) 2.363(3) . . yes
O(1) C(8) 1.243(4) . . yes
O(2) O(6) 2.593(3) . 1_645 yes
O(2) O(6) 2.675(3) . 2_655 yes
O(2) C(6) 2.835(4) . . yes
O(2) C(7) 2.365(4) . . yes
O(2) C(8) 1.276(4) . . yes
O(3) O(4) 2.211(3) . . yes
O(3) C(15) 2.384(3) . 1_545 yes
O(3) C(16) 1.265(4) . . yes
O(4) O(5) 2.848(3) . 2_556 yes
O(4) C(14) 2.849(3) . 1_545 yes
O(4) C(15) 2.417(3) . 1_545 yes
O(4) C(16) 1.283(3) . . yes
O(5) O(6) 2.927(3) . . yes
O(5) N(2) 2.980(4) . . yes
O(6) N(1) 2.950(4) . . yes
N(1) C(1) 1.329(4) . . yes
N(1) C(2) 2.409(4) . . yes
N(1) C(3) 2.785(5) . . yes
N(1) C(4) 2.409(5) . . yes
N(1) C(5) 1.352(4) . . yes
N(2) C(9) 1.344(3) . . yes
N(2) C(10) 2.408(3) . . yes
N(2) C(11) 2.782(4) . . yes
N(2) C(12) 2.391(4) . . yes
N(2) C(13) 1.341(4) . . yes
C(1) C(2) 1.391(4) . . yes
C(1) C(3) 2.379(4) . . yes
C(1) C(4) 2.728(4) . . yes
C(1) C(5) 2.288(4) . . yes
C(1) C(6) 2.503(4) . . yes
C(2) C(3) 1.401(4) . . yes
C(2) C(4) 2.428(4) . . yes
C(2) C(5) 2.738(4) . . yes
C(2) C(6) 1.463(4) . . yes
C(2) C(7) 2.490(4) . . yes
C(3) C(4) 1.405(4) . . yes
C(3) C(5) 2.378(5) . . yes
C(3) C(6) 2.487(4) . . yes
C(4) C(5) 1.376(5) . . yes
C(6) C(7) 1.322(4) . . yes
C(6) C(8) 2.497(4) . . yes
C(7) C(8) 1.498(4) . . yes
C(9) C(10) 1.405(3) . . yes
C(9) C(11) 2.407(4) . . yes
C(9) C(12) 2.736(4) . . yes
C(9) C(13) 2.312(4) . . yes
C(9) C(14) 2.522(4) . . yes
C(10) C(11) 1.406(4) . . yes
C(10) C(12) 2.405(4) . . yes
C(10) C(13) 2.743(4) . . yes
C(10) C(14) 1.467(4) . . yes
C(10) C(15) 2.488(4) . . yes
C(11) C(12) 1.382(4) . . yes
C(11) C(13) 2.385(4) . . yes
C(11) C(14) 2.480(4) . . yes
C(12) C(13) 1.384(4) . . yes
C(14) C(15) 1.316(4) . . yes
C(14) C(16) 2.458(4) . 1_565 yes
C(15) C(16) 1.499(4) . 1_565 yes
